data_7213767
loop_
_publ_author_name
'Zhang, Zhu-Yan'
'Deng, Zhao-Peng'
'Zhang, Xian-Fa'
'Huo, Li-Hua'
'Zhao, Hui'
'Gao, Shan'

_publ_section_title
;
 Self-assembly of [Cu3I2]- or [CuI]n-based (n = 2, 4, and \\infty )
 coordination polymers from unsymmetrical bis(pyridyl) and in situ
 ligands: syntheses, structures, and properties
;
_journal_issue 3
_journal_name_full CrystEngComm
_journal_page_first 359
_journal_paper_doi 10.1039/c3ce41774c
_journal_volume 16
_journal_year 2014
_chemical_formula_moiety 'Cu3 I2 (C4 H6 N3) (C18 H15 P)2, C2 H3 N'
_chemical_formula_sum 'C42 H39 Cu3 I2 N4 P2'
_chemical_formula_weight 1106.13
_chemical_name_systematic
;
?
;
_space_group_IT_number 56
_symmetry_cell_setting orthorhombic
_symmetry_space_group_name_Hall '-P 2ab 2ac'
_symmetry_space_group_name_H-M 'P c c n'
_atom_sites_solution_hydrogens geom
_atom_sites_solution_primary direct
_atom_sites_solution_secondary difmap
_audit_creation_method SHELXL-97
_cell_angle_alpha 90.00
_cell_angle_beta 90.00
_cell_angle_gamma 90.00
_cell_formula_units_Z 4
_cell_length_a 23.0737(14)
_cell_length_b 11.5118(7)
_cell_length_c 16.6416(9)
_cell_measurement_reflns_used 18478
_cell_measurement_temperature 295(2)
_cell_measurement_theta_max 27.42
_cell_measurement_theta_min 3.02
_cell_volume 4420.3(4)
_computing_cell_refinement RAPID-AUTO
_computing_data_collection 'RAPID-AUTO (Rigaku Corporation, 1998)'
_computing_data_reduction 'CrystalStructure (Rigaku/MSC and Rigaku Corporation, 2002)'
_computing_molecular_graphics SHELXL-97
_computing_publication_material SHELXL-97
_computing_structure_refinement 'SHELXL-97 (Sheldrick, 1997)'
_computing_structure_solution 'SHELXS-97 (Sheldrick, 1997)'
_diffrn_ambient_temperature 295(2)
_diffrn_detector_area_resol_mean 10.000
_diffrn_measured_fraction_theta_full 0.995
_diffrn_measured_fraction_theta_max 0.995
_diffrn_measurement_device_type 'Rigaku RAXIS-RAPID'
_diffrn_measurement_method \w
_diffrn_radiation_monochromator graphite
_diffrn_radiation_source 'fine-focus sealed tube'
_diffrn_radiation_type MoK\a
_diffrn_radiation_wavelength 0.71073
_diffrn_reflns_av_R_equivalents 0.0797
_diffrn_reflns_av_sigmaI/netI 0.0501
_diffrn_reflns_limit_h_max 29
_diffrn_reflns_limit_h_min -29
_diffrn_reflns_limit_k_max 14
_diffrn_reflns_limit_k_min -14
_diffrn_reflns_limit_l_max 18
_diffrn_reflns_limit_l_min -21
_diffrn_reflns_number 40867
_diffrn_reflns_theta_full 27.46
_diffrn_reflns_theta_max 27.46
_diffrn_reflns_theta_min 3.02
_diffrn_standards_decay_% 0
_diffrn_standards_interval_count 0
_diffrn_standards_interval_time 0
_diffrn_standards_number 0
_exptl_absorpt_coefficient_mu 2.932
_exptl_absorpt_correction_T_max 1.0000
_exptl_absorpt_correction_T_min 0.5481
_exptl_absorpt_correction_type multi-scan
_exptl_absorpt_process_details 'ABSCOR (Higashi, 1995)'
_exptl_crystal_colour brown
_exptl_crystal_density_diffrn 1.662
_exptl_crystal_density_method 'not measured'
_exptl_crystal_description prism
_exptl_crystal_F_000 2168
_exptl_crystal_size_max 0.22
_exptl_crystal_size_mid 0.18
_exptl_crystal_size_min 0.16
_refine_diff_density_max 0.789
_refine_diff_density_min -0.832
_refine_diff_density_rms 0.108
_refine_ls_extinction_method none
_refine_ls_goodness_of_fit_ref 1.099
_refine_ls_hydrogen_treatment constr
_refine_ls_matrix_type full
_refine_ls_number_parameters 192
_refine_ls_number_reflns 5038
_refine_ls_number_restraints 0
_refine_ls_restrained_S_all 1.099
_refine_ls_R_factor_all 0.0966
_refine_ls_R_factor_gt 0.0510
_refine_ls_shift/su_max 0.001
_refine_ls_shift/su_mean 0.000
_refine_ls_structure_factor_coef Fsqd
_refine_ls_weighting_details 'calc w=1/[\s^2^(Fo^2^)+(0.0710P)^2^+0.0000P] where P=(Fo^2^+2Fc^2^)/3'
_refine_ls_weighting_scheme calc
_refine_ls_wR_factor_gt 0.1220
_refine_ls_wR_factor_ref 0.1531
_reflns_number_gt 3002
_reflns_number_total 5038
_reflns_threshold_expression >2sigma(I)
_cod_data_source_file c3ce41774c.txt
_cod_data_source_block 2
_cod_original_sg_symbol_H-M 'P ccn'
_cod_database_code 7213767

loop_
_symmetry_equiv_pos_as_xyz
'x, y, z'
'-x+1/2, -y+1/2, z'
'-x, y+1/2, -z+1/2'
'x+1/2, -y, -z+1/2'
'-x, -y, -z'
'x-1/2, y-1/2, -z'
'x, -y-1/2, z-1/2'
'-x-1/2, y, z-1/2'

loop_
_atom_site_label
_atom_site_type_symbol
_atom_site_fract_x
_atom_site_fract_y
_atom_site_fract_z
_atom_site_U_iso_or_equiv
_atom_site_adp_type
_atom_site_occupancy
_atom_site_symmetry_multiplicity
_atom_site_calc_flag
_atom_site_refinement_flags
I1 I 0.698243(19) 0.90553(3) 0.20636(2) 0.06636(19) Uani 1 1 d .
Cu1 Cu 0.69470(4) 0.67658(7) 0.14223(4) 0.0718(3) Uani 1 1 d .
Cu2 Cu 0.7500 0.7500 0.29044(5) 0.0660(3) Uani 1 2 d S
P1 P 0.62159(7) 0.57420(13) 0.18785(9) 0.0600(4) Uani 1 1 d .
N1 N 0.7500 0.7500 0.4077(3) 0.0563(16) Uani 1 2 d S
N2 N 0.7249(2) 0.7833(4) 0.5359(2) 0.0628(12) Uani 1 1 d .
C1 C 0.55303(19) 0.6246(4) 0.1461(3) 0.0742(17) Uani 1 1 d G
C2 C 0.5098(3) 0.5489(4) 0.1207(4) 0.163(5) Uani 1 1 d G
H2 H 0.5156 0.4691 0.1237 0.210 Uiso 1 1 calc R
C3 C 0.4580(2) 0.5925(7) 0.0908(5) 0.164(5) Uani 1 1 d G
H3 H 0.4291 0.5418 0.0738 0.287 Uiso 1 1 calc R
C4 C 0.4493(2) 0.7118(7) 0.0862(4) 0.160(5) Uani 1 1 d G
H4 H 0.4146 0.7409 0.0662 0.193 Uiso 1 1 calc R
C5 C 0.4925(3) 0.7875(5) 0.1116(3) 0.117(3) Uani 1 1 d G
H5 H 0.4867 0.8673 0.1086 0.140 Uiso 1 1 calc R
C6 C 0.5444(2) 0.7439(4) 0.1415(3) 0.100(2) Uani 1 1 d G
H6 H 0.5733 0.7946 0.1585 0.120 Uiso 1 1 calc R
C7 C 0.6253(2) 0.4208(3) 0.1627(2) 0.0711(17) Uani 1 1 d G
C8 C 0.5942(2) 0.3366(4) 0.2044(3) 0.101(3) Uani 1 1 d G
H8 H 0.5710 0.3578 0.2476 0.122 Uiso 1 1 calc R
C9 C 0.5979(3) 0.2208(4) 0.1814(4) 0.117(3) Uani 1 1 d G
H9 H 0.5771 0.1645 0.2092 0.140 Uiso 1 1 calc R
C10 C 0.6327(3) 0.1891(3) 0.1168(4) 0.112(3) Uani 1 1 d G
H10 H 0.6351 0.1116 0.1014 0.134 Uiso 1 1 calc R
C11 C 0.6638(2) 0.2732(5) 0.0752(3) 0.103(3) Uani 1 1 d G
H11 H 0.6870 0.2520 0.0320 0.124 Uiso 1 1 calc R
C12 C 0.66007(19) 0.3891(4) 0.0982(2) 0.0767(18) Uani 1 1 d G
H12 H 0.6809 0.4454 0.0703 0.092 Uiso 1 1 calc R
C13 C 0.61036(19) 0.5739(4) 0.29757(17) 0.0661(16) Uani 1 1 d G
C14 C 0.56003(17) 0.6166(4) 0.3327(3) 0.091(2) Uani 1 1 d G
H14 H 0.5304 0.6458 0.3006 0.109 Uiso 1 1 calc R
C15 C 0.5540(2) 0.6157(5) 0.4158(3) 0.115(3) Uani 1 1 d G
H15 H 0.5203 0.6443 0.4393 0.138 Uiso 1 1 calc R
C16 C 0.5983(3) 0.5722(5) 0.46377(17) 0.106(3) Uani 1 1 d G
H16 H 0.5942 0.5716 0.5194 0.128 Uiso 1 1 calc R
C17 C 0.6486(2) 0.5295(4) 0.4286(2) 0.093(2) Uani 1 1 d G
H17 H 0.6782 0.5003 0.4607 0.112 Uiso 1 1 calc R
C18 C 0.65464(16) 0.5304(4) 0.3455(2) 0.0782(18) Uani 1 1 d G
H18 H 0.6883 0.5018 0.3220 0.094 Uiso 1 1 calc R
C19 C 0.7111(3) 0.8002(5) 0.4588(3) 0.0584(14) Uani 1 1 d .
C20 C 0.6604(3) 0.8686(6) 0.4332(3) 0.0771(19) Uani 1 1 d .
H20A H 0.6330 0.8730 0.4765 0.116 Uiso 1 1 calc R
H20B H 0.6425 0.8318 0.3877 0.116 Uiso 1 1 calc R
H20C H 0.6725 0.9455 0.4186 0.116 Uiso 1 1 calc R

loop_
_atom_site_aniso_label
_atom_site_aniso_U_11
_atom_site_aniso_U_22
_atom_site_aniso_U_33
_atom_site_aniso_U_23
_atom_site_aniso_U_13
_atom_site_aniso_U_12
I1 0.0843(3) 0.0595(3) 0.0553(3) 0.00207(16) -0.00674(18) 0.01294(19)
Cu1 0.0833(6) 0.0839(6) 0.0480(4) 0.0064(4) 0.0078(4) -0.0173(4)
Cu2 0.0878(8) 0.0689(7) 0.0413(5) 0.000 0.000 0.0143(6)
P1 0.0669(10) 0.0634(9) 0.0498(8) 0.0002(7) 0.0069(7) -0.0017(7)
N1 0.072(4) 0.063(4) 0.033(3) 0.000 0.000 0.020(3)
N2 0.075(3) 0.070(3) 0.044(2) -0.003(2) 0.000(2) 0.019(2)
C1 0.068(4) 0.091(5) 0.064(4) -0.021(3) 0.005(3) 0.002(4)
C2 0.133(10) 0.226(14) 0.134(8) -0.054(9) -0.052(7) 0.057(9)
C3 0.136(10) 0.225(14) 0.131(8) -0.052(9) -0.052(7) 0.059(9)
C4 0.131(10) 0.221(14) 0.129(8) -0.056(9) -0.057(7) 0.054(9)
C5 0.108(7) 0.150(8) 0.092(6) 0.039(6) 0.024(5) 0.048(6)
C6 0.085(6) 0.101(6) 0.114(6) 0.032(5) 0.010(4) 0.013(5)
C7 0.077(4) 0.071(4) 0.065(4) -0.005(3) 0.010(3) -0.001(3)
C8 0.108(6) 0.081(5) 0.115(6) -0.004(4) 0.035(5) -0.024(5)
C9 0.132(8) 0.069(5) 0.149(8) -0.002(5) -0.004(6) -0.023(5)
C10 0.156(9) 0.072(5) 0.107(6) -0.015(5) -0.049(6) 0.013(5)
C11 0.147(8) 0.095(6) 0.067(4) -0.013(4) -0.019(5) 0.044(6)
C12 0.098(5) 0.078(4) 0.054(3) -0.002(3) 0.003(3) 0.016(4)
C13 0.081(4) 0.063(4) 0.055(3) 0.001(3) 0.014(3) -0.005(3)
C14 0.101(6) 0.099(5) 0.073(4) 0.009(4) 0.028(4) 0.014(4)
C15 0.141(8) 0.139(7) 0.065(4) 0.000(4) 0.036(5) 0.026(6)
C16 0.151(8) 0.113(6) 0.056(4) 0.004(4) 0.022(5) 0.015(6)
C17 0.113(6) 0.102(5) 0.065(4) 0.021(4) -0.009(4) -0.004(5)
C18 0.084(5) 0.094(5) 0.056(3) 0.010(3) 0.002(3) 0.002(4)
C19 0.072(4) 0.059(3) 0.044(3) 0.003(2) -0.001(3) 0.010(3)
C20 0.093(5) 0.088(4) 0.050(3) 0.001(3) -0.003(3) 0.033(4)

loop_
_atom_type_symbol
_atom_type_description
_atom_type_scat_dispersion_real
_atom_type_scat_dispersion_imag
_atom_type_scat_source
C C 0.0033 0.0016 'International Tables Vol C Tables 4.2.6.8 and 6.1.1.4'
H H 0.0000 0.0000 'International Tables Vol C Tables 4.2.6.8 and 6.1.1.4'
N N 0.0061 0.0033 'International Tables Vol C Tables 4.2.6.8 and 6.1.1.4'
P P 0.1023 0.0942 'International Tables Vol C Tables 4.2.6.8 and 6.1.1.4'
Cu Cu 0.3201 1.2651 'International Tables Vol C Tables 4.2.6.8 and 6.1.1.4'
I I -0.4742 1.8119 'International Tables Vol C Tables 4.2.6.8 and 6.1.1.4'

loop_
_geom_angle_atom_site_label_1
_geom_angle_atom_site_label_2
_geom_angle_atom_site_label_3
_geom_angle
_geom_angle_site_symmetry_1
_geom_angle_site_symmetry_3
Cu2 I1 Cu1 64.64(2) . .
Cu2 I1 Cu1 64.52(2) . 2_665
Cu1 I1 Cu1 65.00(3) . 2_665
N2 Cu1 P1 135.54(1) 7_575 .
N2 Cu1 I1 96.33(14) 7_575 .
P1 Cu1 I1 112.96(5) . .
N2 Cu1 I1 96.20(2) 7_575 2_665
P1 Cu1 I1 111.01(5) . 2_665
I1 Cu1 I1 98.15(3) . 2_665
N2 Cu1 Cu2 122.88(14) 7_575 .
P1 Cu1 Cu2 101.56(5) . .
I1 Cu1 Cu2 53.046(16) . .
I1 Cu1 Cu2 52.976(16) 2_665 .
N1 Cu2 I1 123.029(18) . .
N1 Cu2 I1 123.029(18) . 2_665
I1 Cu2 I1 113.94(4) . 2_665
N1 Cu2 Cu1 148.181(16) . .
I1 Cu2 Cu1 62.32(2) . .
I1 Cu2 Cu1 62.50(3) 2_665 .
N1 Cu2 Cu1 148.181(16) . 2_665
I1 Cu2 Cu1 62.50(3) . 2_665
I1 Cu2 Cu1 62.32(2) 2_665 2_665
Cu1 Cu2 Cu1 63.64(3) . 2_665
C7 P1 C1 105.2(2) . .
C7 P1 C13 103.5(2) . .
C1 P1 C13 104.9(2) . .
C7 P1 Cu1 113.98(16) . .
C1 P1 Cu1 111.36(19) . .
C13 P1 Cu1 116.85(16) . .
C19 N1 C19 102.9(6) 2_665 .
C19 N1 Cu2 128.5(3) 2_665 .
C19 N1 Cu2 128.5(3) . .
C19 N2 N2 106.2(3) . 2_665
C19 N2 Cu1 138.5(4) . 7_576
N2 N2 Cu1 115.30(13) 2_665 7_576
C2 C1 C6 120.0 . .
C2 C1 P1 122.6(3) . .
C6 C1 P1 117.4(3) . .
C1 C2 C3 120.0 . .
C1 C2 H2 120.0 . .
C3 C2 H2 120.0 . .
C4 C3 C2 120.0 . .
C4 C3 H3 120.0 . .
C2 C3 H3 120.0 . .
C3 C4 C5 120.0 . .
C3 C4 H4 120.0 . .
C5 C4 H4 120.0 . .
C4 C5 C6 120.0 . .
C4 C5 H5 120.0 . .
C6 C5 H5 120.0 . .
C5 C6 C1 120.0 . .
C5 C6 H6 120.0 . .
C1 C6 H6 120.0 . .
C8 C7 C12 120.0 . .
C8 C7 P1 122.6(3) . .
C12 C7 P1 117.4(3) . .
C7 C8 C9 120.0 . .
C7 C8 H8 120.0 . .
C9 C8 H8 120.0 . .
C10 C9 C8 120.0 . .
C10 C9 H9 120.0 . .
C8 C9 H9 120.0 . .
C9 C10 C11 120.0 . .
C9 C10 H10 120.0 . .
C11 C10 H10 120.0 . .
C12 C11 C10 120.0 . .
C12 C11 H11 120.0 . .
C10 C11 H11 120.0 . .
C11 C12 C7 120.0 . .
C11 C12 H12 120.0 . .
C7 C12 H12 120.0 . .
C14 C13 C18 120.0 . .
C14 C13 P1 122.2(2) . .
C18 C13 P1 117.8(2) . .
C15 C14 C13 120.0 . .
C15 C14 H14 120.0 . .
C13 C14 H14 120.0 . .
C14 C15 C16 120.0 . .
C14 C15 H15 120.0 . .
C16 C15 H15 120.0 . .
C15 C16 C17 120.0 . .
C15 C16 H16 120.0 . .
C17 C16 H16 120.0 . .
C16 C17 C18 120.0 . .
C16 C17 H17 120.0 . .
C18 C17 H17 120.0 . .
C17 C18 C13 120.0 . .
C17 C18 H18 120.0 . .
C13 C18 H18 120.0 . .
N2 C19 N1 112.3(5) . .
N2 C19 C20 123.0(5) . .
N1 C19 C20 124.6(4) . .
C19 C20 H20A 109.5 . .
C19 C20 H20B 109.5 . .
H20A C20 H20B 109.5 . .
C19 C20 H20C 109.5 . .
H20A C20 H20C 109.5 . .
H20B C20 H20C 109.5 . .

loop_
_geom_bond_atom_site_label_1
_geom_bond_atom_site_label_2
_geom_bond_distance
_geom_bond_site_symmetry_2
I1 Cu2 2.5671(6) .
I1 Cu1 2.8447(9) .
I1 Cu1 2.8520(6) 2_665
Cu1 N2 1.958(4) 7_575
Cu1 P1 2.1934(5) .
Cu1 I1 2.8520(6) 2_665
Cu1 Cu2 2.9027(6) .
Cu2 N1 1.952(5) .
Cu2 I1 2.5671(6) 2_665
Cu2 Cu1 2.9027(6) 2_665
P1 C7 1.817(4) .
P1 C1 1.823(4) .
P1 C13 1.844(3) .
N1 C19 1.364(6) 2_665
N1 C19 1.364(6) .
N2 C19 1.336(6) .
N2 N2 1.387(9) 2_665
N2 Cu1 1.958(4) 7_576
C1 C2 1.3900 .
C1 C6 1.3900 .
C2 C3 1.3900 .
C2 H2 0.9300 .
C3 C4 1.3900 .
C3 H3 0.9300 .
C4 C5 1.3900 .
C4 H4 0.9300 .
C5 C6 1.3900 .
C5 H5 0.9300 .
C6 H6 0.9300 .
C7 C8 1.3900 .
C7 C12 1.3900 .
C8 C9 1.3900 .
C8 H8 0.9300 .
C9 C10 1.3900 .
C9 H9 0.9300 .
C10 C11 1.3900 .
C10 H10 0.9300 .
C11 C12 1.3900 .
C11 H11 0.9300 .
C12 H12 0.9300 .
C13 C14 1.3900 .
C13 C18 1.3900 .
C14 C15 1.3900 .
C14 H14 0.9300 .
C15 C16 1.3900 .
C15 H15 0.9300 .
C16 C17 1.3900 .
C16 H16 0.9300 .
C17 C18 1.3900 .
C17 H17 0.9300 .
C18 H18 0.9300 .
C19 C20 1.474(8) .
C20 H20A 0.9600 .
C20 H20B 0.9600 .
C20 H20C 0.9600 .

loop_
_geom_torsion_atom_site_label_1
_geom_torsion_atom_site_label_2
_geom_torsion_atom_site_label_3
_geom_torsion_atom_site_label_4
_geom_torsion
_geom_torsion_site_symmetry_1
_geom_torsion_site_symmetry_4
Cu2 I1 Cu1 N2 -126.87(16) . 7_575
Cu1 I1 Cu1 N2 -54.58(15) 2_665 7_575
Cu2 I1 Cu1 P1 87.34(5) . .
Cu1 I1 Cu1 P1 159.64(6) 2_665 .
Cu2 I1 Cu1 I1 -29.656(19) . 2_665
Cu1 I1 Cu1 I1 42.64(3) 2_665 2_665
Cu1 I1 Cu1 Cu2 72.29(2) 2_665 .
Cu1 I1 Cu2 N1 -143.460(18) . .
Cu1 I1 Cu2 N1 143.530(17) 2_665 .
Cu1 I1 Cu2 I1 36.540(17) . 2_665
Cu1 I1 Cu2 I1 -36.470(17) 2_665 2_665
Cu1 I1 Cu2 Cu1 -73.01(3) 2_665 .
Cu1 I1 Cu2 Cu1 73.01(3) . 2_665
N2 Cu1 Cu2 N1 180.00(19) 7_575 .
P1 Cu1 Cu2 N1 -1.36(7) . .
I1 Cu1 Cu2 N1 108.78(3) . .
I1 Cu1 Cu2 N1 -109.06(3) 2_665 .
N2 Cu1 Cu2 I1 71.22(19) 7_575 .
P1 Cu1 Cu2 I1 -110.14(5) . .
I1 Cu1 Cu2 I1 142.16(2) 2_665 .
N2 Cu1 Cu2 I1 -70.94(19) 7_575 2_665
P1 Cu1 Cu2 I1 107.70(5) . 2_665
I1 Cu1 Cu2 I1 -142.16(2) . 2_665
N2 Cu1 Cu2 Cu1 0.00(19) 7_575 2_665
P1 Cu1 Cu2 Cu1 178.64(7) . 2_665
I1 Cu1 Cu2 Cu1 -71.22(3) . 2_665
I1 Cu1 Cu2 Cu1 70.94(3) 2_665 2_665
N2 Cu1 P1 C7 63.5(3) 7_575 .
I1 Cu1 P1 C7 -169.42(17) . .
I1 Cu1 P1 C7 -60.29(18) 2_665 .
Cu2 Cu1 P1 C7 -114.85(18) . .
N2 Cu1 P1 C1 -55.4(3) 7_575 .
I1 Cu1 P1 C1 71.71(18) . .
I1 Cu1 P1 C1 -179.16(17) 2_665 .
Cu2 Cu1 P1 C1 126.28(17) . .
N2 Cu1 P1 C13 -175.8(3) 7_575 .
I1 Cu1 P1 C13 -48.72(18) . .
I1 Cu1 P1 C13 60.41(17) 2_665 .
Cu2 Cu1 P1 C13 5.85(17) . .
I1 Cu2 N1 C19 -156.5(3) . 2_665
I1 Cu2 N1 C19 23.5(3) 2_665 2_665
Cu1 Cu2 N1 C19 113.7(3) . 2_665
Cu1 Cu2 N1 C19 -66.3(3) 2_665 2_665
I1 Cu2 N1 C19 23.5(3) . .
I1 Cu2 N1 C19 -156.5(3) 2_665 .
Cu1 Cu2 N1 C19 -66.3(3) . .
Cu1 Cu2 N1 C19 113.7(3) 2_665 .
C7 P1 C1 C2 14.5(4) . .
C13 P1 C1 C2 -94.3(4) . .
Cu1 P1 C1 C2 138.4(3) . .
C7 P1 C1 C6 -166.8(3) . .
C13 P1 C1 C6 84.4(3) . .
Cu1 P1 C1 C6 -42.8(3) . .
C6 C1 C2 C3 0.0 . .
P1 C1 C2 C3 178.7(4) . .
C1 C2 C3 C4 0.0 . .
C2 C3 C4 C5 0.0 . .
C3 C4 C5 C6 0.0 . .
C4 C5 C6 C1 0.0 . .
C2 C1 C6 C5 0.0 . .
P1 C1 C6 C5 -178.8(4) . .
C1 P1 C7 C8 -77.4(3) . .
C13 P1 C7 C8 32.4(3) . .
Cu1 P1 C7 C8 160.3(2) . .
C1 P1 C7 C12 101.3(3) . .
C13 P1 C7 C12 -148.9(3) . .
Cu1 P1 C7 C12 -21.0(3) . .
C12 C7 C8 C9 0.0 . .
P1 C7 C8 C9 178.7(4) . .
C7 C8 C9 C10 0.0 . .
C8 C9 C10 C11 0.0 . .
C9 C10 C11 C12 0.0 . .
C10 C11 C12 C7 0.0 . .
C8 C7 C12 C11 0.0 . .
P1 C7 C12 C11 -178.8(3) . .
C7 P1 C13 C14 -115.6(3) . .
C1 P1 C13 C14 -5.6(3) . .
Cu1 P1 C13 C14 118.3(2) . .
C7 P1 C13 C18 65.1(3) . .
C1 P1 C13 C18 175.2(3) . .
Cu1 P1 C13 C18 -61.0(3) . .
C18 C13 C14 C15 0.0 . .
P1 C13 C14 C15 -179.2(3) . .
C13 C14 C15 C16 0.0 . .
C14 C15 C16 C17 0.0 . .
C15 C16 C17 C18 0.0 . .
C16 C17 C18 C13 0.0 . .
C14 C13 C18 C17 0.0 . .
P1 C13 C18 C17 179.3(3) . .
N2 N2 C19 N1 -1.0(8) 2_665 .
Cu1 N2 C19 N1 179.8(4) 7_576 .
N2 N2 C19 C20 -179.4(7) 2_665 .
Cu1 N2 C19 C20 1.4(11) 7_576 .
C19 N1 C19 N2 0.4(3) 2_665 .
Cu2 N1 C19 N2 -179.6(3) . .
C19 N1 C19 C20 178.7(8) 2_665 .
Cu2 N1 C19 C20 -1.3(8) . .
